data_1575341
loop_
_publ_author_name
'Praharaj, Amrutanshu'
'Kempasiddaiah, Manjunatha'
'Manna, Biplab Kumar'
'Samanta, Rajib'
'Trivedi, Ravi Kumar'
'Khairwal, Tushar'
'Barman, Sudip'

_publ_section_title
;
 Two-dimensional [Co(btbH)<sub>2</sub>(dpe)<sub>2</sub>]&#xb7;DMF
 metal-organic framework-derived low-cost nanocomposites for
 electrochemical nitrate reduction for ammonia production.
;
_journal_issue 33
_journal_name_full Nanoscale
_journal_page_first 19302
_journal_page_last 19316
_journal_paper_doi 10.1039/d5nr02589c
_journal_volume 17
_journal_year 2025
_chemical_formula_moiety 'C39 H26 Co N2 O6, C3 H7 N O'
_chemical_formula_sum 'C42 H33 Co N3 O7'
_chemical_formula_weight 750.64
_space_group_crystal_system triclinic
_space_group_IT_number 2
_space_group_name_Hall '-P 1'
_space_group_name_H-M_alt 'P -1'
_atom_sites_solution_hydrogens geom
_atom_sites_solution_primary dual
_audit_creation_date 2025-02-02
_audit_creation_method
;
Olex2 1.5
(compiled 2024.02.16 svn.r378c4104 for OlexSys, GUI svn.r6928)
;
_audit_update_record
;
2025-04-28 deposited with the CCDC.	2025-07-21 downloaded from the CCDC.
;
_cell_angle_alpha 85.3418(13)
_cell_angle_beta 78.3142(13)
_cell_angle_gamma 77.3648(13)
_cell_formula_units_Z 2
_cell_length_a 10.21433(15)
_cell_length_b 11.54718(19)
_cell_length_c 16.0905(3)
_cell_measurement_reflns_used 17972
_cell_measurement_temperature 100.00(10)
_cell_measurement_theta_max 79.6010
_cell_measurement_theta_min 3.9020
_cell_volume 1812.12(5)
_computing_cell_refinement 'CrysAlisPro 1.171.42.89a (Rigaku OD, 2023)'
_computing_data_collection 'CrysAlisPro 1.171.42.89a (Rigaku OD, 2023)'
_computing_data_reduction 'CrysAlisPro 1.171.42.89a (Rigaku OD, 2023)'
_computing_molecular_graphics 'Olex2 1.5 (Dolomanov et al., 2009)'
_computing_publication_material 'Olex2 1.5 (Dolomanov et al., 2009)'
_computing_structure_refinement 'SHELXL 2019/2 (Sheldrick, 2015)'
_computing_structure_solution 'SHELXT 2014/5 (Sheldrick, 2014)'
_diffrn_ambient_environment N~2~
_diffrn_ambient_temperature 100.00(10)
_diffrn_detector 'Hybrid Pixel Array Detector'
_diffrn_detector_area_resol_mean 5.8140
_diffrn_detector_type 'Pilatus 200K'
_diffrn_measured_fraction_theta_full 0.9968
_diffrn_measured_fraction_theta_max 0.9810
_diffrn_measurement_details
;
List of Runs (angles in degrees, time in seconds):

  # Type    Start    End  Width  t~exp~   \w     \q     \k     \f   Frames
#--------------------------------------------------------------------------
  1  \w   -102.00 -56.00   0.50    1.00    --  -38.50-156.00-161.00   92
  2  \w    -83.00  -1.00   0.50    1.00    --  -38.50 119.00  79.00  164
  3  \w   -107.00 -23.00   0.50    1.00    --  -38.50 156.00-124.00  168
  4  \w     23.00  94.00   0.50    1.00    --   49.56-119.00  -5.00  142
  5  \w     44.00 118.00   0.50    1.00    --   49.56-156.00-161.00  148
  6  \w     48.00 110.00   0.50    4.00    --  111.00-119.00  -5.00  124
  7  \w     78.00 162.00   0.50    4.00    --  111.00 156.00-124.00  168
  8  \w     47.00 133.00   0.50    4.00    --  111.00-156.00-161.00  172
  9  \w    100.00 175.00   0.50    4.00    --  111.00 119.00  79.00  150
 10  \w    -44.00  31.00   0.50    1.00    --  -38.50  19.00   0.00  150
 11  \w   -101.00 -22.00   0.50    1.00    --  -38.50 -67.00  -7.38  158
 12  \w   -101.00 -26.00   0.50    1.00    --  -38.50 -59.00-153.39  150
 13  \w   -105.00 -35.00   0.50    1.00    --  -38.50 -37.00  30.00  140
 14  \w     31.00 113.00   0.50    1.00    --   49.56  71.00-159.92  164
 15  \w     46.00 109.00   0.50    4.00    --  111.00-111.00 150.00  126
 16  \w     43.00 114.00   0.50    4.00    --  111.00 -30.00-180.00  142
 17  \w     47.00 116.00   0.50    4.00    --  111.00 -45.00 150.00  138
 18  \w     43.00 106.00   0.50    4.00    --  111.00 -94.00  30.00  126
 19  \w     43.00 106.00   0.50    4.00    --  111.00 -94.00-150.00  126
 20  \w    100.00 174.00   0.50    4.00    --  111.00  56.00 141.13  148
 21  \w     46.00 109.00   0.50    4.00    --  111.00-111.00 -60.00  126
 22  \w     43.00 119.00   0.50    4.00    --  111.00 -15.00 -90.00  152
 23  \w     48.00 124.00   0.50    4.00    --  111.00 -61.00   0.00  152
 24  \w     48.00 124.00   0.50    4.00    --  111.00 -61.00  90.00  152
 25  \w     77.00 109.00   0.50    4.00    --  111.00-111.00-150.00   64
 26  \w     46.00  72.00   0.50    4.00    --  111.00-111.00-150.00   52
 27  \w     89.00 119.00   0.50    4.00    --  111.00 -15.00   0.00   60
 28  \w     49.00 109.00   0.50    4.00    --  111.00-111.00   0.00  120
 29  \w     60.00 117.00   0.50    4.00    --  111.00 -15.00-180.00  114
 30  \w     44.00 119.00   0.50    4.00    --  111.00 -15.00 120.00  150
 31  \w     67.00 114.00   0.50    4.00    --  111.00 -45.00-150.00   94
 32  \w     43.00  75.00   0.50    4.00    --  111.00 -94.00  90.00   64
 33  \w     80.00 106.00   0.50    4.00    --  111.00 -94.00  90.00   52
 34  \w    108.00 175.00   0.50    4.00    --  111.00  30.00 120.00  134
 35  \w     44.00  84.00   0.50    4.00    --  111.00 -15.00   0.00   80
 36  \w    100.00 170.00   0.50    4.00    --  111.00  61.00 150.00  140
 37  \w     93.00 119.00   0.50    4.00    --  111.00  71.00   6.83   52
 38  \w    134.00 168.00   0.50    4.00    --  111.00  71.00   6.83   68
 39  \w     79.00 105.00   0.50    4.00    --  111.00 -94.00-120.00   52
 40  \w     53.00 115.00   0.50    4.00    --  111.00 -45.00 120.00  124
 41  \w     44.00  97.00   0.50    4.00    --  111.00 -94.00   0.00  106
 42  \w     71.00 104.00   0.50    4.00    --  111.00 -94.00  60.00   66
 43  \w     81.00 106.00   0.50    4.00    --  111.00 -94.00 150.00   50
 44  \w     46.00 113.00   0.50    4.00    --  111.00 -30.00 -30.00  134
;
_diffrn_measurement_device 'four-circle diffractometer'
_diffrn_measurement_device_type 'SuperNova, Dual, Cu at home/near, Pilatus 200K'
_diffrn_measurement_method '\w scans'
_diffrn_orient_matrix_type 'CrysAlisPro convention (1999,Acta A55,543-557)'
_diffrn_orient_matrix_UB_11 0.0364688000
_diffrn_orient_matrix_UB_12 0.0460221000
_diffrn_orient_matrix_UB_13 0.0778338000
_diffrn_orient_matrix_UB_21 -0.0725720000
_diffrn_orient_matrix_UB_22 -0.0888265000
_diffrn_orient_matrix_UB_23 0.0581738000
_diffrn_orient_matrix_UB_31 0.1348665000
_diffrn_orient_matrix_UB_32 -0.0933470000
_diffrn_orient_matrix_UB_33 -0.0114436000
_diffrn_radiation_monochromator mirror
_diffrn_radiation_probe x-ray
_diffrn_radiation_type 'Cu K\a'
_diffrn_radiation_wavelength 1.54184
_diffrn_reflns_av_R_equivalents 0.0866
_diffrn_reflns_av_unetI/netI 0.1009
_diffrn_reflns_Laue_measured_fraction_full 0.999
_diffrn_reflns_Laue_measured_fraction_max 0.981
_diffrn_reflns_limit_h_max 13
_diffrn_reflns_limit_h_min -11
_diffrn_reflns_limit_k_max 14
_diffrn_reflns_limit_k_min -14
_diffrn_reflns_limit_l_max 20
_diffrn_reflns_limit_l_min -20
_diffrn_reflns_number 30844
_diffrn_reflns_point_group_measured_fraction_full 0.999
_diffrn_reflns_point_group_measured_fraction_max 0.981
_diffrn_reflns_theta_full 67.684
_diffrn_reflns_theta_max 79.887
_diffrn_reflns_theta_min 3.926
_diffrn_source 'micro-focus sealed X-ray tube'
_diffrn_source_type 'SuperNova (Cu) X-ray Source'
_exptl_absorpt_coefficient_mu 4.177
_exptl_absorpt_correction_T_max 1.00000
_exptl_absorpt_correction_T_min 0.64461
_exptl_absorpt_correction_type multi-scan
_exptl_absorpt_process_details
;
CrysAlisPro 1.171.42.89a (Rigaku Oxford Diffraction, 2023)
Empirical absorption correction using spherical harmonics,
implemented in SCALE3 ABSPACK scaling algorithm.
;
_exptl_crystal_colour 'clear dark red'
_exptl_crystal_colour_lustre clear
_exptl_crystal_colour_modifier dark
_exptl_crystal_colour_primary red
_exptl_crystal_density_diffrn 1.376
_exptl_crystal_description octahedral
_exptl_crystal_F_000 778
_exptl_crystal_preparation 'As per the reaction scheme in manuscript'
_exptl_crystal_recrystallization_method Solvothermal
_exptl_crystal_size_max 0.25
_exptl_crystal_size_mid 0.19
_exptl_crystal_size_min 0.14
_refine_diff_density_max 0.435
_refine_diff_density_min -0.783
_refine_diff_density_rms 0.064
_refine_ls_extinction_method none
_refine_ls_goodness_of_fit_ref 1.072
_refine_ls_hydrogen_treatment constr
_refine_ls_matrix_type full
_refine_ls_number_parameters 501
_refine_ls_number_reflns 7746
_refine_ls_number_restraints 0
_refine_ls_restrained_S_all 1.072
_refine_ls_R_factor_all 0.0542
_refine_ls_R_factor_gt 0.0459
_refine_ls_shift/su_max 0.001
_refine_ls_shift/su_mean 0.000
_refine_ls_structure_factor_coef Fsqd
_refine_ls_weighting_details 'w=1/[\s^2^(Fo^2^)+(0.0725P)^2^+0.8263P] where P=(Fo^2^+2Fc^2^)/3'
_refine_ls_weighting_scheme calc
_refine_ls_wR_factor_gt 0.1225
_refine_ls_wR_factor_ref 0.1251
_reflns_Friedel_coverage 0.000
_reflns_number_gt 7263
_reflns_number_total 7746
_reflns_threshold_expression 'I > 2\s(I)'
_cod_data_source_file d5nr02589c2.cif
_cod_data_source_block sb-co-h3btb-dpe-02_auto
_cod_depositor_comments 'Adding full bibliography for 1575341.cif.'
_cod_original_cell_volume 1812.13(5)
_cod_database_code 1575341
_shelx_shelxl_version_number 2019/2
_chemical_oxdiff_formula 'C H N Co O'
_chemical_oxdiff_usercomment 'LIGHT RED BLOCK'
_shelx_space_group_comment
;
The symmetry employed for this shelxl refinement is uniquely defined
by the following loop, which should always be used as a source of
symmetry information in preference to the above space-group names.
They are only intended as comments.
;
_shelx_estimated_absorpt_t_max 0.592
_shelx_estimated_absorpt_t_min 0.422
_diffrn_oxdiff_digest_frames
;
01884cbafb7c2cb143ab42f2b862925ef3000274d41
;
_olex2_refinement_description
;
1. Fixed Uiso
 At 1.2 times of:
  All C(H) groups
 At 1.5 times of:
  All C(H,H,H) groups, All O(H) groups
2. Others
 Sof(C31A)=Sof(H31A)=1-FVAR(1)
 Sof(C31B)=Sof(H31B)=FVAR(1)
 Sof(C32A)=Sof(H32A)=1-FVAR(2)
 Sof(C32B)=Sof(H32B)=FVAR(2)
3.a Aromatic/amide H refined with riding coordinates:
 C36(H36), C9(H9), C38(H38), C34(H34), C37(H37), C31A(H31A), C19(H19),
 C32A(H32A), C28(H28), C7(H7), C11(H11), C26(H26), C33(H33), C13(H13), C3(H3),
 C15(H15), C4(H4), C16(H16), C18(H18), C22(H22), C29(H29), C23(H23), C25(H25),
 C31B(H31B), C6(H6), C32B(H32B), C39(H39), C40(H40)
3.b Idealised Me refined as rotating group:
 C41(H41a,H41b,H41c), C42(H42a,H42b,H42c)
3.c Idealised tetrahedral OH refined as rotating group:
 O5(H5)
;
_olex2_exptl_crystal_mounting_method 'Mounted on the nylon loop'
_olex2_submission_special_instructions 'No special instructions were received'
_oxdiff_exptl_absorpt_empirical_details
;
Empirical correction (ABSPACK) includes:
- Absorption correction using spherical harmonics
- Frame scaling
;
_oxdiff_exptl_absorpt_empirical_full_max 2.061
_oxdiff_exptl_absorpt_empirical_full_min 0.546

loop_
_space_group_symop_operation_xyz
'x, y, z'
'-x, -y, -z'

loop_
_atom_site_label
_atom_site_type_symbol
_atom_site_fract_x
_atom_site_fract_y
_atom_site_fract_z
_atom_site_U_iso_or_equiv
_atom_site_adp_type
_atom_site_occupancy
_atom_site_site_symmetry_order
_atom_site_calc_flag
_atom_site_refinement_flags_posn
_atom_site_refinement_flags_adp
_atom_site_refinement_flags_occupancy
_atom_site_disorder_assembly
_atom_site_disorder_group
Co1 Co 0.60710(3) 0.12384(2) -0.06898(2) 0.01816(10) Uani 1 1 d . . . . .
O2 O 0.53415(13) -0.04604(12) 0.10166(9) 0.0221(3) Uani 1 1 d . . . . .
O1 O 0.59506(14) 0.12655(12) 0.05873(8) 0.0223(3) Uani 1 1 d . . . . .
O5 O 0.9785(2) 0.5711(2) 0.61971(13) 0.0505(5) Uani 1 1 d . . . . .
H5 H 1.034432 0.596958 0.641182 0.076 Uiso 1 1 calc R U . . .
O6 O 0.8802(2) 0.54952(17) 0.75588(12) 0.0462(4) Uani 1 1 d . . . . .
O3 O -0.30491(15) 0.16194(13) 0.79943(9) 0.0266(3) Uani 1 1 d . . . . .
O4 O -0.22225(14) 0.21506(13) 0.90305(9) 0.0243(3) Uani 1 1 d . . . . .
N2 N -0.24195(16) 0.96296(14) -0.07478(11) 0.0219(3) Uani 1 1 d . . . . .
N1 N 0.45367(17) 0.28359(14) -0.05763(11) 0.0238(3) Uani 1 1 d . . . . .
C17 C -0.0897(2) 0.22009(18) 0.76291(13) 0.0245(4) Uani 1 1 d . . . . .
C36 C -0.1426(2) 0.7702(2) -0.13029(16) 0.0341(5) Uani 1 1 d . . . . .
H36 H -0.143744 0.711608 -0.168124 0.041 Uiso 1 1 calc R U . . .
C21 C 0.5890(2) 0.39117(18) 0.59228(13) 0.0267(4) Uani 1 1 d . . . . .
C9 C 0.3235(2) 0.19819(19) 0.51362(13) 0.0262(4) Uani 1 1 d . . . . .
H9 H 0.266794 0.152443 0.497189 0.031 Uiso 1 1 calc R U . . .
C8 C 0.4455(2) 0.21005(18) 0.45954(13) 0.0253(4) Uani 1 1 d . . . . .
C38 C -0.1507(2) 0.94234(18) -0.02310(13) 0.0231(4) Uani 1 1 d . . . . .
H38 H -0.153767 1.001826 0.015127 0.028 Uiso 1 1 calc R U . . .
C34 C 0.0494(2) 0.63441(19) -0.08047(14) 0.0282(4) Uani 1 1 d . . . . .
H34 H 0.040972 0.577801 -0.117703 0.034 Uiso 1 1 calc R U . . .
C1 C 0.55671(18) 0.05264(16) 0.11528(12) 0.0192(3) Uani 1 1 d . . . . .
C37 C -0.2340(2) 0.8781(2) -0.12843(15) 0.0303(5) Uani 1 1 d . . . . .
H37 H -0.294718 0.892724 -0.167492 0.036 Uiso 1 1 calc R U . . .
C31A C 0.3023(16) 0.4452(9) 0.0239(6) 0.025(2) Uani 0.36(3) 1 d . . P A 2
H31A H 0.268050 0.480705 0.077373 0.030 Uiso 0.36(3) 1 calc R U P A 2
C19 C 0.1418(2) 0.2486(2) 0.73704(13) 0.0318(5) Uani 1 1 d . . . . .
H19 H 0.217846 0.259262 0.758949 0.038 Uiso 1 1 calc R U . . .
C12 C 0.4959(2) 0.32678(19) 0.56410(13) 0.0264(4) Uani 1 1 d . . . . .
C32A C 0.4061(16) 0.3445(9) 0.0163(6) 0.029(2) Uani 0.47(3) 1 d . . P A 2
H32A H 0.446243 0.316060 0.064392 0.035 Uiso 0.47(3) 1 calc R U P A 2
C30 C 0.2503(2) 0.49245(18) -0.04424(14) 0.0273(4) Uani 1 1 d . . . . .
C28 C 0.3708(2) 0.31243(19) -0.11214(14) 0.0299(5) Uani 1 1 d . . . . .
H28 H 0.380924 0.260048 -0.156645 0.036 Uiso 1 1 calc R U . . .
C7 C 0.5486(2) 0.20097(18) 0.22191(13) 0.0235(4) Uani 1 1 d . . . . .
H7 H 0.575903 0.253014 0.175984 0.028 Uiso 1 1 calc R U . . .
C5 C 0.48069(19) 0.16335(18) 0.37277(12) 0.0235(4) Uani 1 1 d . . . . .
C35 C -0.0490(2) 0.74847(18) -0.07626(14) 0.0271(4) Uani 1 1 d . . . . .
C11 C 0.3698(2) 0.31857(19) 0.61504(13) 0.0272(4) Uani 1 1 d . . . . .
H11 H 0.341697 0.358686 0.666964 0.033 Uiso 1 1 calc R U . . .
C26 C 0.6886(2) 0.43710(19) 0.53441(14) 0.0298(4) Uani 1 1 d . . . . .
H26 H 0.692676 0.432191 0.475259 0.036 Uiso 1 1 calc R U . . .
C33 C 0.1494(2) 0.60419(19) -0.03617(14) 0.0283(4) Uani 1 1 d . . . . .
H33 H 0.155494 0.658798 0.003265 0.034 Uiso 1 1 calc R U . . .
C2 C 0.53682(18) 0.08750(17) 0.20588(12) 0.0200(4) Uani 1 1 d . . . . .
C13 C 0.5315(2) 0.27233(19) 0.48584(13) 0.0259(4) Uani 1 1 d . . . . .
H13 H 0.616145 0.277906 0.449832 0.031 Uiso 1 1 calc R U . . .
C3 C 0.4975(2) 0.01134(18) 0.27354(13) 0.0244(4) Uani 1 1 d . . . . .
H3 H 0.489534 -0.066378 0.263049 0.029 Uiso 1 1 calc R U . . .
C14 C 0.1535(2) 0.24322(19) 0.64956(13) 0.0263(4) Uani 1 1 d . . . . .
C20 C -0.2139(2) 0.19953(17) 0.82482(12) 0.0234(4) Uani 1 1 d . . . . .
C15 C 0.0388(2) 0.2277(2) 0.61980(13) 0.0319(5) Uani 1 1 d . . . . .
H15 H 0.042513 0.226283 0.560406 0.038 Uiso 1 1 calc R U . . .
C4 C 0.4698(2) 0.04904(19) 0.35656(13) 0.0268(4) Uani 1 1 d . . . . .
H4 H 0.443341 -0.003316 0.402482 0.032 Uiso 1 1 calc R U . . .
C16 C -0.0799(2) 0.2144(2) 0.67572(13) 0.0298(4) Uani 1 1 d . . . . .
H16 H -0.155384 0.201324 0.654324 0.036 Uiso 1 1 calc R U . . .
C10 C 0.2837(2) 0.25292(19) 0.59175(13) 0.0263(4) Uani 1 1 d . . . . .
C18 C 0.0220(2) 0.2389(2) 0.79262(13) 0.0307(5) Uani 1 1 d . . . . .
H18 H 0.016048 0.245162 0.851830 0.037 Uiso 1 1 calc R U . . .
C22 C 0.5825(2) 0.4041(2) 0.67900(14) 0.0302(4) Uani 1 1 d . . . . .
H22 H 0.514014 0.375857 0.719569 0.036 Uiso 1 1 calc R U . . .
C27 C 0.8810(3) 0.5426(2) 0.68115(16) 0.0370(5) Uani 1 1 d . . . . .
C24 C 0.7752(2) 0.49837(19) 0.64809(15) 0.0327(5) Uani 1 1 d . . . . .
C29 C 0.2700(2) 0.4143(2) -0.10859(16) 0.0366(5) Uani 1 1 d . . . . .
H29 H 0.214019 0.430848 -0.150380 0.044 Uiso 1 1 calc R U . . .
C23 C 0.6741(2) 0.4572(2) 0.70642(14) 0.0320(5) Uani 1 1 d . . . . .
H23 H 0.667804 0.465543 0.765434 0.038 Uiso 1 1 calc R U . . .
C25 C 0.7811(2) 0.48945(19) 0.56143(15) 0.0324(5) Uani 1 1 d . . . . .
H25 H 0.848681 0.519320 0.521089 0.039 Uiso 1 1 calc R U . . .
C31B C 0.3541(16) 0.4698(8) 0.0060(8) 0.044(3) Uani 0.64(3) 1 d . . P A 1
H31B H 0.352677 0.523938 0.047767 0.053 Uiso 0.64(3) 1 calc R U P A 1
C6 C 0.5208(2) 0.23863(18) 0.30460(13) 0.0246(4) Uani 1 1 d . . . . .
H6 H 0.529164 0.316324 0.314854 0.029 Uiso 1 1 calc R U . . .
C32B C 0.4583(15) 0.3675(8) -0.0064(9) 0.034(3) Uani 0.53(3) 1 d . . P A 1
H32B H 0.533198 0.357769 0.022060 0.041 Uiso 0.53(3) 1 calc R U P A 1
C39 C -0.0522(2) 0.83862(18) -0.02272(13) 0.0251(4) Uani 1 1 d . . . . .
H39 H 0.012421 0.829033 0.013580 0.030 Uiso 1 1 calc R U . . .
O7 O 0.82154(19) 0.37132(17) 0.32000(12) 0.0454(4) Uani 1 1 d . . . . .
N3 N 0.8845(2) 0.1721(2) 0.30341(17) 0.0483(6) Uani 1 1 d . . . . .
C41 C 0.9429(5) 0.1461(4) 0.3796(3) 0.0950(15) Uani 1 1 d . . . . .
H41A H 0.921053 0.217707 0.412787 0.142 Uiso 1 1 calc R U . . .
H41B H 1.042336 0.120285 0.363762 0.142 Uiso 1 1 calc R U . . .
H41C H 0.904738 0.082856 0.413791 0.142 Uiso 1 1 calc R U . . .
C40 C 0.8299(2) 0.2809(2) 0.28196(15) 0.0344(5) Uani 1 1 d . . . . .
H40 H 0.792676 0.291225 0.231673 0.041 Uiso 1 1 calc R U . . .
C42 C 0.8909(3) 0.0732(3) 0.2497(3) 0.0666(10) Uani 1 1 d . . . . .
H42A H 0.986633 0.035491 0.229301 0.100 Uiso 1 1 calc R U . . .
H42B H 0.847298 0.103402 0.201139 0.100 Uiso 1 1 calc R U . . .
H42C H 0.843054 0.014733 0.282966 0.100 Uiso 1 1 calc R U . . .

loop_
_atom_site_aniso_label
_atom_site_aniso_U_11
_atom_site_aniso_U_22
_atom_site_aniso_U_33
_atom_site_aniso_U_23
_atom_site_aniso_U_13
_atom_site_aniso_U_12
Co1 0.01852(15) 0.01712(15) 0.01800(16) -0.00439(11) -0.00508(11) 0.00091(11)
O2 0.0209(6) 0.0211(6) 0.0255(7) -0.0069(5) -0.0065(5) -0.0026(5)
O1 0.0250(7) 0.0234(6) 0.0175(6) -0.0057(5) -0.0026(5) -0.0022(5)
O5 0.0577(12) 0.0627(12) 0.0442(10) -0.0118(9) -0.0135(9) -0.0332(10)
O6 0.0624(12) 0.0460(10) 0.0383(10) -0.0160(8) -0.0171(8) -0.0160(9)
O3 0.0294(7) 0.0299(7) 0.0220(7) -0.0008(6) -0.0063(6) -0.0084(6)
O4 0.0261(7) 0.0272(7) 0.0190(6) -0.0049(5) -0.0015(5) -0.0054(5)
N2 0.0201(7) 0.0195(7) 0.0238(8) -0.0048(6) -0.0044(6) 0.0028(6)
N1 0.0256(8) 0.0179(7) 0.0265(9) -0.0055(6) -0.0093(7) 0.0039(6)
C17 0.0257(9) 0.0243(9) 0.0213(9) -0.0027(7) -0.0036(7) -0.0009(7)
C36 0.0240(10) 0.0312(11) 0.0475(13) -0.0197(10) -0.0113(9) 0.0044(8)
C21 0.0315(10) 0.0244(9) 0.0236(10) -0.0047(8) -0.0058(8) -0.0027(8)
C9 0.0274(10) 0.0321(10) 0.0199(9) -0.0056(8) -0.0040(7) -0.0065(8)
C8 0.0269(10) 0.0283(10) 0.0197(9) -0.0047(8) -0.0039(7) -0.0030(8)
C38 0.0232(9) 0.0228(9) 0.0219(9) -0.0025(7) -0.0056(7) 0.0002(7)
C34 0.0250(10) 0.0233(9) 0.0345(11) -0.0064(8) -0.0046(8) -0.0004(8)
C1 0.0162(8) 0.0208(8) 0.0200(9) -0.0040(7) -0.0049(6) 0.0001(6)
C37 0.0239(10) 0.0300(10) 0.0364(12) -0.0156(9) -0.0095(8) 0.0042(8)
C31A 0.024(5) 0.018(3) 0.030(3) -0.009(2) 0.000(3) -0.001(3)
C19 0.0348(11) 0.0447(12) 0.0198(10) -0.0049(9) -0.0026(8) -0.0178(10)
C12 0.0315(10) 0.0283(10) 0.0197(9) -0.0032(8) -0.0047(8) -0.0062(8)
C32A 0.033(5) 0.022(3) 0.029(3) -0.009(2) -0.007(3) 0.006(3)
C30 0.0288(10) 0.0233(9) 0.0262(10) -0.0023(8) -0.0032(8) 0.0008(8)
C28 0.0308(10) 0.0265(10) 0.0306(11) -0.0104(8) -0.0142(9) 0.0091(8)
C7 0.0240(9) 0.0260(9) 0.0200(9) -0.0041(7) -0.0015(7) -0.0055(7)
C5 0.0207(9) 0.0292(10) 0.0204(9) -0.0066(8) -0.0030(7) -0.0038(7)
C35 0.0218(9) 0.0243(10) 0.0327(11) -0.0040(8) -0.0032(8) -0.0005(8)
C11 0.0327(10) 0.0302(10) 0.0178(9) -0.0055(8) -0.0020(8) -0.0054(8)
C26 0.0396(12) 0.0294(10) 0.0221(10) -0.0019(8) -0.0085(8) -0.0084(9)
C33 0.0309(10) 0.0248(10) 0.0255(10) -0.0043(8) -0.0037(8) 0.0019(8)
C2 0.0157(8) 0.0235(9) 0.0195(9) -0.0052(7) -0.0026(6) -0.0002(7)
C13 0.0249(9) 0.0313(10) 0.0212(9) -0.0057(8) -0.0034(7) -0.0043(8)
C3 0.0277(9) 0.0249(9) 0.0206(9) -0.0042(7) -0.0039(7) -0.0048(8)
C14 0.0275(10) 0.0305(10) 0.0190(9) -0.0053(8) -0.0011(7) -0.0035(8)
C20 0.0264(9) 0.0212(9) 0.0205(9) -0.0028(7) -0.0048(7) 0.0008(7)
C15 0.0267(10) 0.0475(13) 0.0181(9) -0.0086(9) -0.0031(8) 0.0012(9)
C4 0.0311(10) 0.0283(10) 0.0208(9) -0.0027(8) -0.0031(8) -0.0067(8)
C16 0.0238(10) 0.0418(12) 0.0213(10) -0.0085(8) -0.0045(8) 0.0018(8)
C10 0.0287(10) 0.0294(10) 0.0192(9) -0.0036(8) -0.0027(8) -0.0036(8)
C18 0.0391(12) 0.0384(12) 0.0177(9) -0.0026(8) -0.0030(8) -0.0163(9)
C22 0.0355(11) 0.0302(10) 0.0243(10) -0.0066(8) -0.0055(8) -0.0040(9)
C27 0.0472(13) 0.0263(10) 0.0412(13) -0.0098(9) -0.0135(11) -0.0078(9)
C24 0.0414(12) 0.0240(10) 0.0351(12) -0.0047(8) -0.0125(9) -0.0055(9)
C29 0.0352(12) 0.0318(11) 0.0420(13) -0.0142(10) -0.0212(10) 0.0122(9)
C23 0.0420(12) 0.0293(10) 0.0251(10) -0.0098(8) -0.0095(9) -0.0022(9)
C25 0.0424(12) 0.0259(10) 0.0313(11) -0.0017(8) -0.0096(9) -0.0098(9)
C31B 0.055(6) 0.029(3) 0.052(4) -0.021(3) -0.035(4) 0.014(3)
C6 0.0249(9) 0.0282(10) 0.0216(9) -0.0074(8) -0.0025(7) -0.0071(8)
C32B 0.033(5) 0.022(3) 0.049(5) -0.014(3) -0.024(4) 0.009(3)
C39 0.0235(9) 0.0258(9) 0.0247(10) 0.0002(8) -0.0064(7) -0.0007(8)
O7 0.0455(10) 0.0469(10) 0.0494(11) -0.0186(9) -0.0087(8) -0.0161(8)
N3 0.0367(11) 0.0448(12) 0.0657(16) -0.0056(11) -0.0128(11) -0.0091(9)
C41 0.106(3) 0.082(3) 0.111(4) 0.024(3) -0.065(3) -0.018(3)
C40 0.0274(10) 0.0445(13) 0.0339(12) -0.0093(10) 0.0023(9) -0.0177(9)
C42 0.0480(17) 0.0407(15) 0.109(3) -0.0230(17) -0.0056(18) -0.0068(13)

loop_
_atom_type_symbol
_atom_type_description
_atom_type_scat_dispersion_real
_atom_type_scat_dispersion_imag
_atom_type_scat_source
C C 0.0181 0.0091 'International Tables Vol C Tables 4.2.6.8 and 6.1.1.4'
H H 0.0000 0.0000 'International Tables Vol C Tables 4.2.6.8 and 6.1.1.4'
Co Co -2.3653 3.6143 'International Tables Vol C Tables 4.2.6.8 and 6.1.1.4'
N N 0.0311 0.0180 'International Tables Vol C Tables 4.2.6.8 and 6.1.1.4'
O O 0.0492 0.0322 'International Tables Vol C Tables 4.2.6.8 and 6.1.1.4'

loop_
_geom_angle_atom_site_label_1
_geom_angle_atom_site_label_2
_geom_angle_atom_site_label_3
_geom_angle
_geom_angle_site_symmetry_1
_geom_angle_site_symmetry_3
_geom_angle_publ_flag
O2 Co1 O1 113.63(6) 2_655 . ?
O2 Co1 O3 93.05(6) 2_655 1_654 ?
O2 Co1 O4 153.64(6) 2_655 1_654 ?
O2 Co1 N2 93.63(6) 2_655 1_645 ?
O2 Co1 N1 86.62(6) 2_655 . ?
O2 Co1 C20 123.16(6) 2_655 1_654 ?
O1 Co1 O3 153.32(6) . 1_654 ?
O1 Co1 O4 92.73(5) . 1_654 ?
O1 Co1 N2 90.60(6) . 1_645 ?
O1 Co1 N1 87.14(6) . . ?
O1 Co1 C20 123.14(6) . 1_654 ?
O3 Co1 O4 60.59(5) 1_654 1_654 ?
O3 Co1 C20 30.25(6) 1_654 1_654 ?
O4 Co1 C20 30.58(6) 1_654 1_654 ?
N2 Co1 O3 87.69(6) 1_645 1_654 ?
N2 Co1 O4 86.23(6) 1_645 1_654 ?
N2 Co1 N1 177.63(6) 1_645 . ?
N2 Co1 C20 83.64(6) 1_645 1_654 ?
N1 Co1 O3 94.65(6) . 1_654 ?
N1 Co1 O4 94.59(6) . 1_654 ?
N1 Co1 C20 98.20(7) . 1_654 ?
C1 O2 Co1 142.84(12) . 2_655 ?
C1 O1 Co1 128.21(12) . . ?
C27 O5 H5 109.5 . . ?
C20 O3 Co1 88.99(12) . 1_456 ?
C20 O4 Co1 88.43(12) . 1_456 ?
C38 N2 Co1 120.67(13) . 1_465 ?
C37 N2 Co1 122.41(14) . 1_465 ?
C37 N2 C38 116.91(17) . . ?
C32A N1 Co1 123.7(3) . . ?
C28 N1 Co1 120.99(14) . . ?
C28 N1 C32A 112.7(4) . . ?
C28 N1 C32B 117.6(3) . . ?
C32B N1 Co1 120.0(3) . . ?
C16 C17 C20 121.68(19) . . ?
C18 C17 C20 119.64(18) . . ?
C18 C17 C16 118.58(19) . . ?
C37 C36 H36 120.3 . . ?
C37 C36 C35 119.3(2) . . ?
C35 C36 H36 120.3 . . ?
C26 C21 C12 121.78(19) . . ?
C26 C21 C22 117.8(2) . . ?
C22 C21 C12 120.4(2) . . ?
C8 C9 H9 119.7 . . ?
C8 C9 C10 120.69(19) . . ?
C10 C9 H9 119.7 . . ?
C9 C8 C5 120.77(18) . . ?
C13 C8 C9 119.36(18) . . ?
C13 C8 C5 119.77(18) . . ?
N2 C38 H38 118.4 . . ?
N2 C38 C39 123.29(19) . . ?
C39 C38 H38 118.4 . . ?
C35 C34 H34 117.5 . . ?
C33 C34 H34 117.5 . . ?
C33 C34 C35 125.1(2) . . ?
O2 C1 O1 125.15(17) . . ?
O2 C1 C2 118.50(17) . . ?
O1 C1 C2 116.35(16) . . ?
N2 C37 C36 123.7(2) . . ?
N2 C37 H37 118.1 . . ?
C36 C37 H37 118.1 . . ?
C32A C31A H31A 120.1 . . ?
C30 C31A H31A 120.1 . . ?
C30 C31A C32A 119.9(7) . . ?
C14 C19 H19 119.3 . . ?
C18 C19 H19 119.3 . . ?
C18 C19 C14 121.4(2) . . ?
C11 C12 C21 120.99(18) . . ?
C11 C12 C13 117.93(19) . . ?
C13 C12 C21 121.08(19) . . ?
N1 C32A C31A 123.1(6) . . ?
N1 C32A H32A 118.4 . . ?
C31A C32A H32A 118.4 . . ?
C31A C30 C33 118.7(4) . . ?
C31A C30 C29 114.5(4) . . ?
C29 C30 C33 124.4(2) . . ?
C29 C30 C31B 115.0(3) . . ?
C31B C30 C33 119.5(3) . . ?
N1 C28 H28 118.1 . . ?
N1 C28 C29 123.9(2) . . ?
C29 C28 H28 118.1 . . ?
C2 C7 H7 119.8 . . ?
C6 C7 H7 119.8 . . ?
C6 C7 C2 120.40(19) . . ?
C4 C5 C8 122.62(19) . . ?
C6 C5 C8 118.36(18) . . ?
C6 C5 C4 118.96(18) . . ?
C36 C35 C34 118.53(19) . . ?
C36 C35 C39 117.42(19) . . ?
C39 C35 C34 124.0(2) . . ?
C12 C11 H11 119.1 . . ?
C12 C11 C10 121.88(19) . . ?
C10 C11 H11 119.1 . . ?
C21 C26 H26 119.3 . . ?
C25 C26 C21 121.4(2) . . ?
C25 C26 H26 119.3 . . ?
C34 C33 C30 124.3(2) . . ?
C34 C33 H33 117.9 . . ?
C30 C33 H33 117.9 . . ?
C7 C2 C1 119.13(17) . . ?
C7 C2 C3 119.53(17) . . ?
C3 C2 C1 121.18(17) . . ?
C8 C13 C12 121.42(19) . . ?
C8 C13 H13 119.3 . . ?
C12 C13 H13 119.3 . . ?
C2 C3 H3 120.0 . . ?
C4 C3 C2 120.08(19) . . ?
C4 C3 H3 120.0 . . ?
C19 C14 C15 117.49(19) . . ?
C19 C14 C10 120.12(19) . . ?
C15 C14 C10 122.40(18) . . ?
O3 C20 Co1 60.76(10) . 1_456 ?
O3 C20 O4 121.02(19) . . ?
O3 C20 C17 119.79(18) . . ?
O4 C20 Co1 60.99(10) . 1_456 ?
O4 C20 C17 119.10(18) . . ?
C17 C20 Co1 168.38(14) . 1_456 ?
C14 C15 H15 119.5 . . ?
C16 C15 C14 121.00(19) . . ?
C16 C15 H15 119.5 . . ?
C5 C4 H4 119.8 . . ?
C3 C4 C5 120.48(19) . . ?
C3 C4 H4 119.8 . . ?
C17 C16 H16 119.7 . . ?
C15 C16 C17 120.7(2) . . ?
C15 C16 H16 119.7 . . ?
C9 C10 C11 118.60(19) . . ?
C9 C10 C14 121.63(19) . . ?
C11 C10 C14 119.77(18) . . ?
C17 C18 H18 119.6 . . ?
C19 C18 C17 120.7(2) . . ?
C19 C18 H18 119.6 . . ?
C21 C22 H22 119.5 . . ?
C23 C22 C21 121.1(2) . . ?
C23 C22 H22 119.5 . . ?
O5 C27 C24 112.9(2) . . ?
O6 C27 O5 123.3(2) . . ?
O6 C27 C24 123.8(2) . . ?
C23 C24 C27 118.1(2) . . ?
C23 C24 C25 119.6(2) . . ?
C25 C24 C27 122.1(2) . . ?
C30 C29 H29 120.0 . . ?
C28 C29 C30 120.1(2) . . ?
C28 C29 H29 120.0 . . ?
C22 C23 C24 120.2(2) . . ?
C22 C23 H23 119.9 . . ?
C24 C23 H23 119.9 . . ?
C26 C25 C24 119.8(2) . . ?
C26 C25 H25 120.1 . . ?
C24 C25 H25 120.1 . . ?
C30 C31B H31B 120.0 . . ?
C32B C31B C30 119.9(4) . . ?
C32B C31B H31B 120.0 . . ?
C7 C6 C5 120.54(19) . . ?
C7 C6 H6 119.7 . . ?
C5 C6 H6 119.7 . . ?
N1 C32B C31B 120.9(6) . . ?
N1 C32B H32B 119.5 . . ?
C31B C32B H32B 119.5 . . ?
C38 C39 C35 119.24(19) . . ?
C38 C39 H39 120.4 . . ?
C35 C39 H39 120.4 . . ?
C41 N3 C42 118.3(3) . . ?
C40 N3 C41 121.0(3) . . ?
C40 N3 C42 120.6(3) . . ?
N3 C41 H41A 109.5 . . ?
N3 C41 H41B 109.5 . . ?
N3 C41 H41C 109.5 . . ?
H41A C41 H41B 109.5 . . ?
H41A C41 H41C 109.5 . . ?
H41B C41 H41C 109.5 . . ?
O7 C40 N3 126.9(3) . . ?
O7 C40 H40 116.5 . . ?
N3 C40 H40 116.5 . . ?
N3 C42 H42A 109.5 . . ?
N3 C42 H42B 109.5 . . ?
N3 C42 H42C 109.5 . . ?
H42A C42 H42B 109.5 . . ?
H42A C42 H42C 109.5 . . ?
H42B C42 H42C 109.5 . . ?

loop_
_geom_bond_atom_site_label_1
_geom_bond_atom_site_label_2
_geom_bond_distance
_geom_bond_site_symmetry_2
_geom_bond_publ_flag
Co1 O2 2.0289(13) 2_655 ?
Co1 O1 2.0360(13) . ?
Co1 O3 2.1760(14) 1_654 ?
Co1 O4 2.1814(14) 1_654 ?
Co1 N2 2.1340(16) 1_645 ?
Co1 N1 2.1368(16) . ?
Co1 C20 2.493(2) 1_654 ?
O2 C1 1.255(2) . ?
O1 C1 1.259(2) . ?
O5 H5 0.8400 . ?
O5 C27 1.330(3) . ?
O6 C27 1.210(3) . ?
O3 C20 1.256(3) . ?
O4 C20 1.269(2) . ?
N2 C38 1.342(2) . ?
N2 C37 1.337(3) . ?
N1 C32A 1.378(7) . ?
N1 C28 1.314(3) . ?
N1 C32B 1.337(6) . ?
C17 C20 1.496(3) . ?
C17 C16 1.392(3) . ?
C17 C18 1.387(3) . ?
C36 H36 0.9500 . ?
C36 C37 1.382(3) . ?
C36 C35 1.389(3) . ?
C21 C12 1.485(3) . ?
C21 C26 1.398(3) . ?
C21 C22 1.402(3) . ?
C9 H9 0.9500 . ?
C9 C8 1.395(3) . ?
C9 C10 1.398(3) . ?
C8 C5 1.485(3) . ?
C8 C13 1.394(3) . ?
C38 H38 0.9500 . ?
C38 C39 1.386(3) . ?
C34 H34 0.9500 . ?
C34 C35 1.468(3) . ?
C34 C33 1.331(3) . ?
C1 C2 1.506(2) . ?
C37 H37 0.9500 . ?
C31A H31A 0.9500 . ?
C31A C32A 1.387(11) . ?
C31A C30 1.339(9) . ?
C19 H19 0.9500 . ?
C19 C14 1.394(3) . ?
C19 C18 1.383(3) . ?
C12 C11 1.397(3) . ?
C12 C13 1.399(3) . ?
C32A H32A 0.9500 . ?
C30 C33 1.462(3) . ?
C30 C29 1.384(3) . ?
C30 C31B 1.427(7) . ?
C28 H28 0.9500 . ?
C28 C29 1.380(3) . ?
C7 H7 0.9500 . ?
C7 C2 1.391(3) . ?
C7 C6 1.388(3) . ?
C5 C4 1.398(3) . ?
C5 C6 1.395(3) . ?
C35 C39 1.395(3) . ?
C11 H11 0.9500 . ?
C11 C10 1.400(3) . ?
C26 H26 0.9500 . ?
C26 C25 1.381(3) . ?
C33 H33 0.9500 . ?
C2 C3 1.394(3) . ?
C13 H13 0.9500 . ?
C3 H3 0.9500 . ?
C3 C4 1.393(3) . ?
C14 C15 1.402(3) . ?
C14 C10 1.481(3) . ?
C15 H15 0.9500 . ?
C15 C16 1.386(3) . ?
C4 H4 0.9500 . ?
C16 H16 0.9500 . ?
C18 H18 0.9500 . ?
C22 H22 0.9500 . ?
C22 C23 1.381(3) . ?
C27 C24 1.493(3) . ?
C24 C23 1.387(3) . ?
C24 C25 1.395(3) . ?
C29 H29 0.9500 . ?
C23 H23 0.9500 . ?
C25 H25 0.9500 . ?
C31B H31B 0.9500 . ?
C31B C32B 1.404(9) . ?
C6 H6 0.9500 . ?
C32B H32B 0.9500 . ?
C39 H39 0.9500 . ?
O7 C40 1.232(3) . ?
N3 C41 1.452(5) . ?
N3 C40 1.307(4) . ?
N3 C42 1.469(4) . ?
C41 H41A 0.9800 . ?
C41 H41B 0.9800 . ?
C41 H41C 0.9800 . ?
C40 H40 0.9500 . ?
C42 H42A 0.9800 . ?
C42 H42B 0.9800 . ?
C42 H42C 0.9800 . ?

loop_
_geom_torsion_atom_site_label_1
_geom_torsion_atom_site_label_2
_geom_torsion_atom_site_label_3
_geom_torsion_atom_site_label_4
_geom_torsion
_geom_torsion_site_symmetry_1
_geom_torsion_site_symmetry_2
_geom_torsion_site_symmetry_3
_geom_torsion_site_symmetry_4
_geom_torsion_publ_flag
Co1 O2 C1 O1 -79.7(3) 2_655 . . . ?
Co1 O2 C1 C2 100.2(2) 2_655 . . . ?
Co1 O1 C1 O2 9.4(3) . . . . ?
Co1 O1 C1 C2 -170.49(11) . . . . ?
Co1 O3 C20 O4 -9.91(19) 1_456 . . . ?
Co1 O3 C20 C17 166.66(16) 1_456 . . . ?
Co1 O4 C20 O3 9.89(19) 1_456 . . . ?
Co1 O4 C20 C17 -166.70(16) 1_456 . . . ?
Co1 N2 C38 C39 178.63(15) 1_465 . . . ?
Co1 N2 C37 C36 -176.15(19) 1_465 . . . ?
Co1 N1 C32A C31A -177.1(13) . . . . ?
Co1 N1 C28 C29 -179.8(2) . . . . ?
Co1 N1 C32B C31B -176.1(13) . . . . ?
O2 C1 C2 C7 -173.89(17) . . . . ?
O2 C1 C2 C3 1.5(3) . . . . ?
O1 C1 C2 C7 6.0(2) . . . . ?
O1 C1 C2 C3 -178.57(17) . . . . ?
O5 C27 C24 C23 175.1(2) . . . . ?
O5 C27 C24 C25 -0.1(3) . . . . ?
O6 C27 C24 C23 -3.5(4) . . . . ?
O6 C27 C24 C25 -178.7(2) . . . . ?
N2 C38 C39 C35 -2.2(3) . . . . ?
N1 C28 C29 C30 -0.9(4) . . . . ?
C36 C35 C39 C38 2.7(3) . . . . ?
C21 C12 C11 C10 -176.5(2) . . . . ?
C21 C12 C13 C8 178.9(2) . . . . ?
C21 C26 C25 C24 -0.7(3) . . . . ?
C21 C22 C23 C24 -0.3(3) . . . . ?
C9 C8 C5 C4 -47.7(3) . . . . ?
C9 C8 C5 C6 129.6(2) . . . . ?
C9 C8 C13 C12 -2.3(3) . . . . ?
C8 C9 C10 C11 -0.8(3) . . . . ?
C8 C9 C10 C14 179.0(2) . . . . ?
C8 C5 C4 C3 176.77(19) . . . . ?
C8 C5 C6 C7 -177.00(18) . . . . ?
C38 N2 C37 C36 3.2(3) . . . . ?
C34 C35 C39 C38 -179.2(2) . . . . ?
C1 C2 C3 C4 -175.19(17) . . . . ?
C37 N2 C38 C39 -0.7(3) . . . . ?
C37 C36 C35 C34 -178.7(2) . . . . ?
C37 C36 C35 C39 -0.4(3) . . . . ?
C31A C30 C33 C34 -149.2(9) . . . . ?
C31A C30 C29 C28 -19.8(9) . . . . ?
C19 C14 C15 C16 -2.1(3) . . . . ?
C19 C14 C10 C9 151.0(2) . . . . ?
C19 C14 C10 C11 -29.2(3) . . . . ?
C12 C21 C26 C25 -175.4(2) . . . . ?
C12 C21 C22 C23 175.9(2) . . . . ?
C12 C11 C10 C9 -2.6(3) . . . . ?
C12 C11 C10 C14 177.66(19) . . . . ?
C32A N1 C28 C29 18.0(9) . . . . ?
C32A C31A C30 C33 -174.9(13) . . . . ?
C32A C31A C30 C29 22.0(19) . . . . ?
C30 C31A C32A N1 -5(3) . . . . ?
C30 C31B C32B N1 -8(3) . . . . ?
C28 N1 C32A C31A -15(2) . . . . ?
C28 N1 C32B C31B 17(2) . . . . ?
C7 C2 C3 C4 0.2(3) . . . . ?
C5 C8 C13 C12 174.19(19) . . . . ?
C35 C36 C37 N2 -2.6(4) . . . . ?
C35 C34 C33 C30 -176.9(2) . . . . ?
C11 C12 C13 C8 -1.0(3) . . . . ?
C26 C21 C12 C11 -156.9(2) . . . . ?
C26 C21 C12 C13 23.2(3) . . . . ?
C26 C21 C22 C23 -1.9(3) . . . . ?
C33 C34 C35 C36 176.0(2) . . . . ?
C33 C34 C35 C39 -2.1(4) . . . . ?
C33 C30 C29 C28 178.1(2) . . . . ?
C33 C30 C31B C32B -174.6(13) . . . . ?
C2 C7 C6 C5 0.0(3) . . . . ?
C2 C3 C4 C5 0.2(3) . . . . ?
C13 C8 C5 C4 135.9(2) . . . . ?
C13 C8 C5 C6 -46.8(3) . . . . ?
C13 C12 C11 C10 3.4(3) . . . . ?
C14 C19 C18 C17 1.8(4) . . . . ?
C14 C15 C16 C17 2.1(4) . . . . ?
C20 C17 C16 C15 -176.6(2) . . . . ?
C20 C17 C18 C19 174.8(2) . . . . ?
C15 C14 C10 C9 -28.6(3) . . . . ?
C15 C14 C10 C11 151.2(2) . . . . ?
C4 C5 C6 C7 0.4(3) . . . . ?
C16 C17 C20 Co1 98.4(7) . . . 1_456 ?
C16 C17 C20 O3 9.0(3) . . . . ?
C16 C17 C20 O4 -174.40(19) . . . . ?
C16 C17 C18 C19 -1.7(3) . . . . ?
C10 C9 C8 C5 -173.2(2) . . . . ?
C10 C9 C8 C13 3.2(3) . . . . ?
C10 C14 C15 C16 177.5(2) . . . . ?
C18 C17 C20 Co1 -78.0(8) . . . 1_456 ?
C18 C17 C20 O3 -167.44(19) . . . . ?
C18 C17 C20 O4 9.2(3) . . . . ?
C18 C17 C16 C15 -0.2(3) . . . . ?
C18 C19 C14 C15 0.1(3) . . . . ?
C18 C19 C14 C10 -179.5(2) . . . . ?
C22 C21 C12 C11 25.3(3) . . . . ?
C22 C21 C12 C13 -154.6(2) . . . . ?
C22 C21 C26 C25 2.5(3) . . . . ?
C27 C24 C23 C22 -173.2(2) . . . . ?
C27 C24 C25 C26 173.6(2) . . . . ?
C29 C30 C33 C34 12.1(4) . . . . ?
C29 C30 C31B C32B -6(2) . . . . ?
C23 C24 C25 C26 -1.6(3) . . . . ?
C25 C24 C23 C22 2.1(3) . . . . ?
C31B C30 C33 C34 179.4(10) . . . . ?
C31B C30 C29 C28 10.3(10) . . . . ?
C6 C7 C2 C1 175.16(17) . . . . ?
C6 C7 C2 C3 -0.3(3) . . . . ?
C6 C5 C4 C3 -0.5(3) . . . . ?
C32B N1 C28 C29 -13.4(11) . . . . ?
C41 N3 C40 O7 0.7(5) . . . . ?
C42 N3 C40 O7 -178.0(3) . . . . ?
